data_2204169
loop_
_publ_author_name
'Radosavljevi\'c Evans, Ivana'
'Howard, Judith A. K.'
'\<Savikin-Fodulovi\'c, Katarina'
'Menkovi\'c, Neboj\<sa'

_publ_section_title
;
 Isogentisin (1,3-dihydroxy-7-methoxyxanthone)
;
_journal_issue 9
_journal_name_full 'Acta Crystallographica Section E'
_journal_page_first o1557
_journal_page_last o1559
_journal_paper_doi 10.1107/S1600536804019890
_journal_volume 60
_journal_year 2004
_chemical_formula_iupac 'C14 H10 O5'
_chemical_formula_moiety 'C14 H10 O5'
_chemical_formula_sum 'C14 H10 O5'
_chemical_formula_weight 258.23
_chemical_name_systematic
;
1,3-dihydroxy-7-methoxyxanthone
;
_space_group_IT_number 2
_symmetry_cell_setting triclinic
_symmetry_space_group_name_Hall '-P 1'
_symmetry_space_group_name_H-M 'P -1'
_atom_sites_solution_hydrogens geom
_atom_sites_solution_primary direct
_cell_angle_alpha 97.896(5)
_cell_angle_beta 105.962(6)
_cell_angle_gamma 97.698(5)
_cell_formula_units_Z 2
_cell_length_a 7.2287(14)
_cell_length_b 8.6286(15)
_cell_length_c 9.0370(16)
_cell_measurement_reflns_used 826
_cell_measurement_temperature 120
_cell_measurement_theta_max 49.10
_cell_measurement_theta_min 5.95
_cell_volume 528.00(17)
_computing_cell_refinement
;
SAINT (Bruker, 1999)
;
_computing_data_collection
;
SMART (Bruker, 1999)
;
_computing_data_reduction
;
SAINT (Bruker, 1999)
;
_computing_molecular_graphics
;
ATOMS (Shape Software, 2000)
;
_computing_publication_material
;
CRYSTALS
;
_computing_structure_refinement
;
CRYSTALS (Betteridge et al., 2003)
;
_computing_structure_solution
;
SIR92 (Altomare et al., 1994)
;
_diffrn_ambient_temperature 120
_diffrn_measured_fraction_theta_full 0.999
_diffrn_measured_fraction_theta_max 0.999
_diffrn_measurement_device_type
;
Bruker SMART 6000
;
_diffrn_measurement_method \w
_diffrn_radiation_monochromator graphite
_diffrn_radiation_type MoK\a
_diffrn_radiation_wavelength 0.71073
_diffrn_reflns_av_R_equivalents 0.01
_diffrn_reflns_limit_h_max 8
_diffrn_reflns_limit_h_min -8
_diffrn_reflns_limit_k_max 10
_diffrn_reflns_limit_k_min -10
_diffrn_reflns_limit_l_max 10
_diffrn_reflns_limit_l_min -10
_diffrn_reflns_number 4830
_diffrn_reflns_theta_full 24.996
_diffrn_reflns_theta_max 24.996
_diffrn_reflns_theta_min 2.384
_diffrn_standards_decay_% 0.00
_diffrn_standards_interval_count 0
_diffrn_standards_interval_time 0
_diffrn_standards_number 0
_exptl_absorpt_coefficient_mu 0.124
_exptl_absorpt_correction_T_max 1.000
_exptl_absorpt_correction_T_min 0.956
_exptl_absorpt_correction_type multi-scan
_exptl_absorpt_process_details '(SADABS; Sheldrick, 1996)'
_exptl_crystal_colour yellow
_exptl_crystal_density_diffrn 1.611
_exptl_crystal_density_meas ?
_exptl_crystal_description needle
_exptl_crystal_F_000 268
_exptl_crystal_size_max 0.08
_exptl_crystal_size_mid 0.04
_exptl_crystal_size_min 0.02
_refine_diff_density_max 0.69
_refine_diff_density_min -0.59
_refine_ls_extinction_method None
_refine_ls_goodness_of_fit_ref 0.9605
_refine_ls_hydrogen_treatment noref
_refine_ls_matrix_type full
_refine_ls_number_parameters 172
_refine_ls_number_reflns 1858
_refine_ls_number_restraints 0
_refine_ls_R_factor_all 0.1021
_refine_ls_R_factor_gt 0.0338
_refine_ls_shift/su_max 0.000871
_refine_ls_structure_factor_coef Fsqd
_refine_ls_weighting_details
;
Chebychev polynomial (Carruthers, 1979; Prince, 1982)
w = 1.0/[A~0~T~0~(x)+A~1~T~1~(x) ... +A~n-1~]T~n-1~(x)]
where A~i~ are the Chebychev coefficients listed below and
x = Fcalc/Fmax; robust weighting (Prince, 1982):
W = w[1-(\dF/6\sF)^2^]^2^, A~i~ are 1.96, 2.45 and 0.676
;
_refine_ls_weighting_scheme calc
_refine_ls_wR_factor_all 0.1166
_refine_ls_wR_factor_gt 0.0764
_refine_ls_wR_factor_ref 0.1166
_reflns_number_gt 783
_reflns_number_total 1866
_reflns_threshold_expression I>2\s(I)
_cod_data_source_file fl6116.cif
_cod_data_source_block I
_cod_database_code 2204169
_cod_database_fobs_code 2204169

loop_
_symmetry_equiv_pos_as_xyz
x,y,z
-x,-y,-z

loop_
_atom_site_label
_atom_site_fract_x
_atom_site_fract_y
_atom_site_fract_z
_atom_site_U_iso_or_equiv
_atom_site_adp_type
_atom_site_occupancy
_atom_site_type_symbol
C1 0.9594(4) 0.1431(4) 0.6659(4) 0.0173 Uani 1.0000 C
C2 1.1318(5) 0.3728(4) 0.8682(4) 0.0177 Uani 1.0000 C
C3 1.3211(4) 0.5934(3) 1.0799(3) 0.0154 Uani 1.0000 C
C4 1.3865(5) 0.4805(4) 1.1671(3) 0.0181 Uani 1.0000 C
O5 1.1236(3) 0.6399(3) 0.8389(2) 0.0220 Uani 1.0000 O
O6 0.9766(3) -0.1150(2) 0.7128(2) 0.0230 Uani 1.0000 O
O7 0.9354(3) 0.3977(3) 0.6125(3) 0.0235 Uani 1.0000 O
O8 1.3262(3) 0.3199(2) 1.1131(2) 0.0195 Uani 1.0000 O
C9 1.5219(5) 0.7988(4) 1.2928(4) 0.0179 Uani 1.0000 C
C10 1.3905(5) 0.7550(4) 1.1453(4) 0.0179 Uani 1.0000 C
C11 1.1864(5) 0.5423(4) 0.9226(4) 0.0184 Uani 1.0000 C
C12 1.2023(4) 0.2669(4) 0.9653(3) 0.0161 Uani 1.0000 C
C13 1.0311(5) 0.0431(4) 0.7678(4) 0.0178 Uani 1.0000 C
C14 1.5887(5) 0.6835(4) 1.3786(4) 0.0192 Uani 1.0000 C
O15 1.6008(3) 0.9514(2) 1.3672(2) 0.0216 Uani 1.0000 O
C16 1.1517(4) 0.1043(4) 0.9191(4) 0.0161 Uani 1.0000 C
C17 1.0072(4) 0.3046(4) 0.7146(4) 0.0168 Uani 1.0000 C
C18 1.5215(5) 0.5249(4) 1.3170(3) 0.0188 Uani 1.0000 C
C19 1.5317(5) 1.0763(4) 1.2928(4) 0.0231 Uani 1.0000 C
H5 1.0557(3) -0.1619(2) 0.7637(2) 0.0250 Uiso 1.0000 H
H7 0.9795(3) 0.4911(3) 0.6531(3) 0.0250 Uiso 1.0000 H
H1 1.6017(5) 1.1812(4) 1.3599(4) 0.0265 Uiso 1.0000 H
H3 1.5570(5) 1.0684(4) 1.1889(4) 0.0265 Uiso 1.0000 H
H2 1.3881(5) 1.0671(4) 1.2774(4) 0.0265 Uiso 1.0000 H
H4 1.3444(5) 0.8384(4) 1.0846(4) 0.0220 Uiso 1.0000 H
H6 0.8731(4) 0.0971(4) 0.5572(4) 0.0199 Uiso 1.0000 H
H8 1.2004(4) 0.0320(4) 0.9927(4) 0.0200 Uiso 1.0000 H
H10 1.6857(5) 0.7167(4) 1.4851(4) 0.0225 Uiso 1.0000 H
H9 1.5681(5) 0.4422(4) 1.3781(3) 0.0233 Uiso 1.0000 H

loop_
_atom_site_aniso_label
_atom_site_aniso_U_11
_atom_site_aniso_U_22
_atom_site_aniso_U_33
_atom_site_aniso_U_12
_atom_site_aniso_U_13
_atom_site_aniso_U_23
C1 0.0143(15) 0.0208(16) 0.0146(15) 0.0014(12) 0.0026(12) 0.0011(12)
C2 0.0178(17) 0.0183(16) 0.0186(16) 0.0025(13) 0.0082(13) 0.0038(13)
C3 0.0128(16) 0.0187(16) 0.0184(16) 0.0050(12) 0.0089(12) 0.0049(12)
C4 0.0201(17) 0.0165(16) 0.0173(16) -0.0003(13) 0.0078(13) 0.0011(12)
O5 0.0245(13) 0.0198(12) 0.0198(12) 0.0046(10) 0.0026(10) 0.0052(9)
O6 0.0278(13) 0.0152(12) 0.0220(12) 0.0035(9) 0.0016(10) 0.0025(9)
O7 0.0300(13) 0.0159(11) 0.0199(11) 0.0037(10) -0.0006(10) 0.0043(9)
O8 0.0236(12) 0.0165(12) 0.0159(11) 0.0014(9) 0.0030(9) 0.0024(9)
C9 0.0158(16) 0.0195(16) 0.0174(15) 0.0004(13) 0.0070(13) -0.0008(12)
C10 0.0166(16) 0.0177(16) 0.0208(16) 0.0040(12) 0.0071(13) 0.0041(12)
C11 0.0184(16) 0.0215(17) 0.0185(16) 0.0051(13) 0.0088(13) 0.0064(13)
C12 0.0145(16) 0.0202(16) 0.0157(16) 0.0032(12) 0.0076(13) 0.0038(12)
C13 0.0200(17) 0.0145(15) 0.0189(16) 0.0013(13) 0.0074(13) 0.0012(12)
C14 0.0172(16) 0.0237(17) 0.0153(15) 0.0029(13) 0.0042(13) 0.0007(12)
O15 0.0246(13) 0.0154(11) 0.0195(12) 0.0037(9) 0.0001(10) -0.0012(9)
C16 0.0132(15) 0.0171(15) 0.0195(15) 0.0030(12) 0.0063(13) 0.0048(12)
C17 0.0154(15) 0.0212(17) 0.0172(15) 0.0065(13) 0.0075(12) 0.0064(12)
C18 0.0216(17) 0.0217(16) 0.0148(15) 0.0042(13) 0.0063(13) 0.0074(12)
C19 0.0252(17) 0.0146(16) 0.0266(18) 0.0049(13) 0.0028(14) 0.0033(13)

loop_
_atom_type_symbol
_atom_type_scat_dispersion_real
_atom_type_scat_dispersion_imag
_atom_type_scat_source
'C   ' 0.0033 0.0016 International_Tables_Vol_IV_Table_2.2B
'H   ' 0.0000 0.0000 International_Tables_Vol_IV_Table_2.2B
'O   ' 0.0106 0.0060 International_Tables_Vol_IV_Table_2.2B

loop_
_geom_angle_atom_site_label_1
_geom_angle_atom_site_label_2
_geom_angle_atom_site_label_3
_geom_angle
_geom_angle_publ_flag
C13 C1 C17 119.9(3) yes
C13 C1 H6 120.0 no
C17 C1 H6 120.0 no
C11 C2 C12 120.8(3) yes
C11 C2 C17 122.4(3) yes
C12 C2 C17 116.8(3) yes
C4 C3 C10 118.7(3) yes
C4 C3 C11 119.7(3) yes
C10 C3 C11 121.6(3) yes
C3 C4 O8 122.8(3) yes
C3 C4 C18 121.4(3) yes
O8 C4 C18 115.8(3) yes
C13 O6 H5 109.4 no
C17 O7 H7 109.0 no
C4 O8 C12 119.4(2) yes
C10 C9 C14 120.6(3) yes
C10 C9 O15 125.2(3) yes
C14 C9 O15 114.2(3) yes
C3 C10 C9 120.0(3) yes
C3 C10 H4 120.0 no
C9 C10 H4 120.0 no
C3 C11 C2 115.8(3) yes
C3 C11 O5 122.0(3) yes
C2 C11 O5 122.2(3) yes
C2 C12 O8 121.5(3) yes
C2 C12 C16 122.8(3) yes
O8 C12 C16 115.7(3) yes
C1 C13 O6 116.8(3) yes
C1 C13 C16 121.1(3) yes
O6 C13 C16 122.0(3) yes
C9 C14 C18 120.2(3) yes
C9 C14 H10 119.8 no
C18 C14 H10 119.8 no
C9 O15 C19 117.9(2) yes
C13 C16 C12 118.4(3) yes
C13 C16 H8 120.8 no
C12 C16 H8 120.8 no
C2 C17 C1 121.0(3) yes
C2 C17 O7 120.8(3) yes
C1 C17 O7 118.2(3) yes
C4 C18 C14 119.1(3) yes
C4 C18 H9 120.4 no
C14 C18 H9 120.4 no
O15 C19 H1 109.4 no
O15 C19 H3 109.4 no
H1 C19 H3 109.4 no
O15 C19 H2 109.4 no
H1 C19 H2 109.4 no
H3 C19 H2 109.4 no

loop_
_geom_bond_atom_site_label_1
_geom_bond_atom_site_label_2
_geom_bond_distance
_geom_bond_publ_flag
C1 C13 1.392(4) yes
C1 C17 1.369(4) yes
C1 H6 1.000 no
C2 C11 1.441(4) yes
C2 C12 1.401(4) yes
C2 C17 1.425(4) yes
C3 C4 1.387(4) yes
C3 C10 1.404(4) yes
C3 C11 1.454(4) yes
C4 O8 1.373(4) yes
C4 C18 1.401(4) yes
O5 C11 1.256(4) yes
O6 C13 1.352(4) yes
O6 H5 0.819 no
O7 C17 1.349(4) yes
O7 H7 0.820 no
O8 C12 1.364(3) yes
C9 C10 1.376(4) yes
C9 C14 1.400(5) yes
C9 O15 1.362(4) yes
C10 H4 1.000 no
C12 C16 1.376(4) yes
C13 C16 1.390(4) yes
C14 C18 1.372(4) yes
C14 H10 1.000 no
O15 C19 1.422(4) yes
C16 H8 1.000 no
C18 H9 1.000 no
C19 H1 1.000 no
C19 H3 1.000 no
C19 H2 1.000 no

loop_
_geom_hbond_atom_site_label_D
_geom_hbond_atom_site_label_H
_geom_hbond_atom_site_label_A
_geom_hbond_site_symmetry_A
_geom_hbond_distance_DH
_geom_hbond_distance_HA
_geom_hbond_distance_DA
_geom_hbond_angle_DHA
O6 H5 O5 1_545 0.82 2.00 2.738(3) 150
O7 H7 O5 . 0.82 1.91 2.634(3) 147

loop_
_cod_related_entry_id
_cod_related_entry_database
_cod_related_entry_code
1 ChemSpider 4444959
